data_2219663
loop_
_publ_author_name
'Guo, Meng-Ping'
'Deng, Ji-Hua'
'Zhang, Qiao-Chu'
'Guo, Hui-Rui'
'Yuan, Lin'

_publ_section_title
;
 1-(2',4'-Difluorobiphenyl-4-yl)ethanone
;
_journal_issue 10
_journal_name_full 'Acta Crystallographica Section E'
_journal_page_first o1923
_journal_paper_doi 10.1107/S1600536808028596
_journal_volume 64
_journal_year 2008
_chemical_formula_iupac 'C14 H10 F2 O'
_chemical_formula_moiety 'C14 H10 F2 O'
_chemical_formula_sum 'C14 H10 F2 O'
_chemical_formula_weight 232.22
_chemical_name_systematic
;
1-(2',4'-Difluorobiphenyl-4-yl)ethanone
;
_space_group_IT_number 29
_symmetry_cell_setting orthorhombic
_symmetry_space_group_name_Hall 'P 2c -2ac'
_symmetry_space_group_name_H-M 'P c a 21'
_atom_sites_solution_hydrogens geom
_atom_sites_solution_primary direct
_atom_sites_solution_secondary difmap
_audit_creation_method SHELXL-97
_cell_angle_alpha 90.00
_cell_angle_beta 90.00
_cell_angle_gamma 90.00
_cell_formula_units_Z 8
_cell_length_a 13.092(7)
_cell_length_b 6.102(3)
_cell_length_c 27.719(15)
_cell_measurement_reflns_used 2398
_cell_measurement_temperature 293(2)
_cell_measurement_theta_max 27.46
_cell_measurement_theta_min 2.94
_cell_volume 2214(2)
_computing_cell_refinement 'SMART (Bruker, 2004)'
_computing_data_collection 'SMART (Bruker, 2004)'
_computing_data_reduction 'SHELXTL (Sheldrick, 2008)'
_computing_molecular_graphics 'SHELXTL (Sheldrick, 2008)'
_computing_publication_material 'SHELXTL (Sheldrick, 2008)'
_computing_structure_refinement 'SHELXL97 (Sheldrick, 2008)'
_computing_structure_solution 'SHELXS97 (Sheldrick, 2008)'
_diffrn_ambient_temperature 293(2)
_diffrn_measured_fraction_theta_full 0.998
_diffrn_measured_fraction_theta_max 0.998
_diffrn_measurement_device_type 'Bruker P4'
_diffrn_measurement_method '\w scans'
_diffrn_radiation_monochromator graphite
_diffrn_radiation_source 'fine-focus sealed tube'
_diffrn_radiation_type MoK\a
_diffrn_radiation_wavelength 0.71073
_diffrn_reflns_av_R_equivalents 0.0329
_diffrn_reflns_av_sigmaI/netI 0.0182
_diffrn_reflns_limit_h_max 16
_diffrn_reflns_limit_h_min -16
_diffrn_reflns_limit_k_max 7
_diffrn_reflns_limit_k_min -7
_diffrn_reflns_limit_l_max 26
_diffrn_reflns_limit_l_min -35
_diffrn_reflns_number 15497
_diffrn_reflns_theta_full 27.46
_diffrn_reflns_theta_max 27.46
_diffrn_reflns_theta_min 2.94
_diffrn_standards_decay_% 0
_diffrn_standards_interval_time 0
_diffrn_standards_number 0
_exptl_absorpt_coefficient_mu 0.109
_exptl_absorpt_correction_type none
_exptl_crystal_colour colorless
_exptl_crystal_density_diffrn 1.393
_exptl_crystal_density_method 'not measured'
_exptl_crystal_description block
_exptl_crystal_F_000 960
_exptl_crystal_size_max 0.46
_exptl_crystal_size_mid 0.32
_exptl_crystal_size_min 0.25
_refine_diff_density_max 0.800
_refine_diff_density_min -0.329
_refine_ls_extinction_method none
_refine_ls_goodness_of_fit_ref 1.129
_refine_ls_hydrogen_treatment constr
_refine_ls_matrix_type full
_refine_ls_number_parameters 309
_refine_ls_number_reflns 2576
_refine_ls_number_restraints 1
_refine_ls_restrained_S_all 1.129
_refine_ls_R_factor_all 0.0727
_refine_ls_R_factor_gt 0.0655
_refine_ls_shift/su_max 0.045
_refine_ls_shift/su_mean 0.007
_refine_ls_structure_factor_coef Fsqd
_refine_ls_weighting_details 'calc w=1/[\s^2^(Fo^2^)+(0.1350P)^2^+0.2370P] where P=(Fo^2^+2Fc^2^)/3'
_refine_ls_weighting_scheme calc
_refine_ls_wR_factor_gt 0.2000
_refine_ls_wR_factor_ref 0.2074
_reflns_number_gt 2219
_reflns_number_total 2576
_reflns_threshold_expression >2sigma(I)
_cod_data_source_file nc2113.cif
_cod_data_source_block I
_cod_depositor_comments
;
The following automatic conversions were performed:
'_symmetry_cell_setting' value 'Orthorhombic' changed to 'orthorhombic'
according to '/home/saulius/struct/CIF-dictionaries/cif_core.dic'
dictionary named 'cif_core.dic' version 2.4.1 from 2010-06-29.

Automatic conversion script
Id: cif_fix_enum 1527 2010-12-29 10:47:43Z saulius 

The following automatic conversions were performed:

'_symmetry_cell_setting' value 'Orthorhombic' changed to
'orthorhombic' according to
/home/saulius/struct/CIF-dictionaries/cif_core.dic dictionary named
'cif_core.dic' version 2.4.1 from 2010-06-29.

Automatic conversion script
Id: cif_fix_values 1715 2011-07-08 13:25:40Z adriana 
;
_cod_original_sg_symbol_Hall 'P 2c -2ac '
_cod_original_sg_symbol_H-M Pca21
_cod_database_code 2219663
_cod_database_fobs_code 2219663

loop_
_symmetry_equiv_pos_as_xyz
'x, y, z'
'-x, -y, z+1/2'
'-x+1/2, y, z+1/2'
'x+1/2, -y, z'

loop_
_atom_site_type_symbol
_atom_site_label
_atom_site_fract_x
_atom_site_fract_y
_atom_site_fract_z
_atom_site_U_iso_or_equiv
_atom_site_adp_type
_atom_site_calc_flag
_atom_site_refinement_flags
_atom_site_occupancy
F F1 0.3975(2) 0.4954(5) 1.02287(16) 0.0734(10) Uani d . 1
F F2 0.7101(3) 0.2074(5) 0.97293(14) 0.0819(10) Uani d . 1
O O1 1.0793(3) 0.8318(7) 0.83509(19) 0.0858(13) Uani d . 1
C C1 0.4849(4) 0.5145(8) 0.9977(2) 0.0567(13) Uani d . 1
C C2 0.5545(4) 0.3442(8) 0.99906(18) 0.0582(11) Uani d . 1
H H2A 0.5431 0.2190 1.0174 0.070 Uiso calc R 1
C C3 0.6420(3) 0.3703(7) 0.97159(18) 0.0529(10) Uani d . 1
C C4 0.6630(3) 0.5529(7) 0.94406(16) 0.0456(8) Uani d . 1
C C5 0.5892(4) 0.7202(7) 0.94479(17) 0.0535(10) Uani d . 1
H H5A 0.6003 0.8463 0.9267 0.064 Uiso calc R 1
C C6 0.5003(3) 0.7029(8) 0.9717(2) 0.0582(11) Uani d . 1
H H6A 0.4525 0.8156 0.9721 0.070 Uiso calc R 1
C C7 0.7577(3) 0.5771(6) 0.91542(15) 0.0451(8) Uani d . 1
C C8 0.7929(3) 0.4063(7) 0.88590(18) 0.0546(10) Uani d . 1
H H8A 0.7563 0.2761 0.8840 0.065 Uiso calc R 1
C C9 0.8827(3) 0.4311(7) 0.85932(18) 0.0545(10) Uani d . 1
H H9A 0.9059 0.3167 0.8400 0.065 Uiso calc R 1
C C10 0.9376(3) 0.6252(7) 0.86148(15) 0.0497(9) Uani d . 1
C C11 0.9034(3) 0.7916(7) 0.89094(19) 0.0560(10) Uani d . 1
H H11A 0.9409 0.9208 0.8930 0.067 Uiso calc R 1
C C12 0.8149(3) 0.7706(7) 0.91747(17) 0.0526(10) Uani d . 1
H H12A 0.7931 0.8858 0.9369 0.063 Uiso calc R 1
C C13 1.0342(4) 0.6569(9) 0.83342(18) 0.0613(12) Uani d . 1
C C14 1.0706(5) 0.4727(13) 0.8035(3) 0.089(2) Uani d . 1
H H14A 1.1369 0.5069 0.7908 0.133 Uiso calc R 1
H H14B 1.0238 0.4486 0.7774 0.133 Uiso calc R 1
H H14C 1.0749 0.3427 0.8229 0.133 Uiso calc R 1
F F3 0.3553(3) 1.0087(6) 1.04498(16) 0.0822(11) Uani d . 1
F F4 0.0411(2) 1.2848(4) 1.09719(14) 0.0734(9) Uani d . 1
O O2 -0.3281(3) 0.6449(6) 1.2310(2) 0.0821(11) Uani d . 1
C C15 0.2688(3) 0.9868(7) 1.0722(2) 0.0526(12) Uani d . 1
C C16 0.1987(4) 1.1521(7) 1.07165(18) 0.0580(11) Uani d . 1
H H16 0.2096 1.2788 1.0537 0.070 Uiso calc R 1
C C17 0.1123(3) 1.1255(6) 1.09822(17) 0.0500(9) Uani d . 1
C C18 0.0917(3) 0.9397(7) 1.12637(16) 0.0450(8) Uani d . 1
C C19 0.1654(3) 0.7758(7) 1.12533(19) 0.0538(10) Uani d . 1
H H19 0.1547 0.6481 1.1429 0.065 Uiso calc R 1
C C20 0.2550(4) 0.7983(7) 1.0985(2) 0.0578(10) Uani d . 1
H H20 0.3042 0.6883 1.0985 0.069 Uiso calc R 1
C C21 -0.0043(3) 0.9146(6) 1.15438(15) 0.0445(8) Uani d . 1
C C22 -0.0595(3) 0.7189(7) 1.15141(18) 0.0540(10) Uani d . 1
H H22 -0.0362 0.6067 1.1315 0.065 Uiso calc R 1
C C23 -0.1482(3) 0.6900(7) 1.17769(17) 0.0537(10) Uani d . 1
H H23 -0.1837 0.5585 1.1752 0.064 Uiso calc R 1
C C24 -0.1853(3) 0.8548(7) 1.20778(15) 0.0465(8) Uani d . 1
C C25 -0.1292(4) 1.0488(8) 1.21097(18) 0.0539(10) Uani d . 1
H H25 -0.1518 1.1606 1.2311 0.065 Uiso calc R 1
C C26 -0.0409(3) 1.0768(7) 1.18471(16) 0.0506(9) Uani d . 1
H H26 -0.0050 1.2078 1.1874 0.061 Uiso calc R 1
C C27 -0.2822(4) 0.8178(8) 1.23485(19) 0.0593(11) Uani d . 1
C C28 -0.3252(4) 0.9976(11) 1.2659(2) 0.0748(16) Uani d . 1
H H28A -0.3950 0.9646 1.2738 0.112 Uiso calc R 1
H H28B -0.3223 1.1340 1.2487 0.112 Uiso calc R 1
H H28C -0.2860 1.0089 1.2950 0.112 Uiso calc R 1

loop_
_atom_site_aniso_label
_atom_site_aniso_U_11
_atom_site_aniso_U_22
_atom_site_aniso_U_33
_atom_site_aniso_U_12
_atom_site_aniso_U_13
_atom_site_aniso_U_23
F1 0.0568(18) 0.080(2) 0.084(2) -0.0068(13) 0.0293(18) -0.0080(16)
F2 0.087(2) 0.0644(18) 0.094(2) 0.0219(15) 0.021(2) 0.0117(18)
O1 0.066(2) 0.085(3) 0.107(3) -0.003(2) 0.025(2) 0.009(2)
C1 0.056(3) 0.063(3) 0.051(3) -0.0082(19) 0.008(2) -0.011(2)
C2 0.065(3) 0.058(2) 0.051(2) -0.005(2) 0.009(2) -0.003(2)
C3 0.051(2) 0.049(2) 0.059(3) 0.0048(16) 0.000(2) -0.008(2)
C4 0.0427(19) 0.0438(18) 0.050(2) 0.0015(16) -0.0015(17) -0.0036(18)
C5 0.055(2) 0.051(2) 0.054(2) 0.0113(17) 0.0037(19) 0.005(2)
C6 0.043(2) 0.066(3) 0.066(3) 0.0130(18) 0.004(2) -0.004(2)
C7 0.0453(19) 0.0434(18) 0.047(2) 0.0043(15) -0.0014(16) -0.0040(18)
C8 0.052(2) 0.048(2) 0.064(3) -0.0013(17) 0.004(2) -0.013(2)
C9 0.055(2) 0.055(2) 0.053(2) 0.005(2) 0.008(2) -0.009(2)
C10 0.049(2) 0.057(2) 0.0430(19) 0.0049(17) -0.0023(17) 0.0005(19)
C11 0.052(2) 0.051(2) 0.065(3) -0.0007(18) 0.004(2) 0.002(2)
C12 0.055(2) 0.0459(19) 0.057(2) 0.0044(17) 0.008(2) -0.006(2)
C13 0.055(2) 0.071(3) 0.059(3) 0.009(2) 0.004(2) 0.016(2)
C14 0.068(4) 0.107(4) 0.091(5) -0.005(3) 0.036(4) -0.008(4)
F3 0.070(2) 0.090(2) 0.086(3) -0.0063(16) 0.028(2) -0.0042(19)
F4 0.0778(19) 0.0526(13) 0.090(2) 0.0200(13) 0.0111(16) 0.0100(15)
O2 0.064(2) 0.073(2) 0.109(3) -0.0153(18) 0.018(2) 0.004(2)
C15 0.039(2) 0.063(2) 0.056(3) -0.0044(16) 0.009(2) -0.007(2)
C16 0.066(3) 0.050(2) 0.058(2) -0.0070(19) 0.004(2) -0.001(2)
C17 0.052(2) 0.0434(19) 0.055(2) 0.0069(15) 0.0025(19) -0.0022(18)
C18 0.0430(19) 0.0475(19) 0.044(2) 0.0043(16) 0.0007(16) -0.0034(18)
C19 0.045(2) 0.051(2) 0.065(3) 0.0059(17) 0.0014(19) 0.002(2)
C20 0.048(2) 0.061(2) 0.065(3) 0.0073(19) 0.006(2) -0.005(2)
C21 0.0419(18) 0.0474(19) 0.044(2) 0.0023(15) -0.0027(16) -0.0017(18)
C22 0.057(2) 0.0421(19) 0.063(3) 0.0021(16) 0.002(2) -0.0096(19)
C23 0.051(2) 0.048(2) 0.062(3) -0.0059(16) -0.0004(19) -0.0085(19)
C24 0.0408(18) 0.0514(19) 0.047(2) 0.0007(15) -0.0013(17) 0.0041(17)
C25 0.052(2) 0.057(2) 0.053(2) 0.001(2) 0.0037(19) -0.013(2)
C26 0.0461(19) 0.050(2) 0.055(2) -0.0055(16) 0.0019(18) -0.0084(19)
C27 0.050(2) 0.069(3) 0.058(3) -0.0011(19) 0.000(2) 0.002(2)
C28 0.070(3) 0.094(4) 0.060(3) -0.005(3) 0.025(3) -0.006(3)

loop_
_atom_type_symbol
_atom_type_description
_atom_type_scat_dispersion_real
_atom_type_scat_dispersion_imag
_atom_type_scat_source
C C 0.0033 0.0016 'International Tables Vol C Tables 4.2.6.8 and 6.1.1.4'
H H 0.0000 0.0000 'International Tables Vol C Tables 4.2.6.8 and 6.1.1.4'
F F 0.0171 0.0103 'International Tables Vol C Tables 4.2.6.8 and 6.1.1.4'
O O 0.0106 0.0060 'International Tables Vol C Tables 4.2.6.8 and 6.1.1.4'

loop_
_geom_angle_atom_site_label_1
_geom_angle_atom_site_label_2
_geom_angle_atom_site_label_3
_geom_angle
F1 C1 C2 118.8(5)
F1 C1 C6 118.0(4)
C2 C1 C6 123.2(5)
C1 C2 C3 116.4(5)
C1 C2 H2A 121.8
C3 C2 H2A 121.8
F2 C3 C4 118.9(4)
F2 C3 C2 116.9(4)
C4 C3 C2 124.2(4)
C3 C4 C5 116.2(4)
C3 C4 C7 123.1(4)
C5 C4 C7 120.7(4)
C6 C5 C4 122.0(4)
C6 C5 H5A 119.0
C4 C5 H5A 119.0
C1 C6 C5 118.0(4)
C1 C6 H6A 121.0
C5 C6 H6A 121.0
C8 C7 C12 118.3(4)
C8 C7 C4 120.9(4)
C12 C7 C4 120.7(4)
C9 C8 C7 120.3(4)
C9 C8 H8A 119.8
C7 C8 H8A 119.8
C10 C9 C8 120.4(4)
C10 C9 H9A 119.8
C8 C9 H9A 119.8
C11 C10 C9 119.2(4)
C11 C10 C13 119.2(4)
C9 C10 C13 121.7(4)
C12 C11 C10 121.4(4)
C12 C11 H11A 119.3
C10 C11 H11A 119.3
C11 C12 C7 120.5(4)
C11 C12 H12A 119.8
C7 C12 H12A 119.8
O1 C13 C14 122.0(5)
O1 C13 C10 120.1(5)
C14 C13 C10 117.8(5)
C13 C14 H14A 109.5
C13 C14 H14B 109.5
H14A C14 H14B 109.5
C13 C14 H14C 109.5
H14A C14 H14C 109.5
H14B C14 H14C 109.5
C20 C15 F3 118.9(4)
C20 C15 C16 122.4(4)
F3 C15 C16 118.7(5)
C17 C16 C15 117.8(4)
C17 C16 H16 121.1
C15 C16 H16 121.1
F4 C17 C16 118.6(4)
F4 C17 C18 117.6(4)
C16 C17 C18 123.9(4)
C19 C18 C17 116.0(4)
C19 C18 C21 121.6(4)
C17 C18 C21 122.4(3)
C18 C19 C20 121.6(4)
C18 C19 H19 119.2
C20 C19 H19 119.2
C15 C20 C19 118.4(4)
C15 C20 H20 120.8
C19 C20 H20 120.8
C26 C21 C22 117.9(4)
C26 C21 C18 122.4(3)
C22 C21 C18 119.6(4)
C23 C22 C21 120.8(4)
C23 C22 H22 119.6
C21 C22 H22 119.6
C22 C23 C24 121.1(4)
C22 C23 H23 119.5
C24 C23 H23 119.5
C23 C24 C25 117.8(4)
C23 C24 C27 119.2(4)
C25 C24 C27 123.0(4)
C26 C25 C24 120.9(4)
C26 C25 H25 119.5
C24 C25 H25 119.5
C25 C26 C21 121.5(4)
C25 C26 H26 119.2
C21 C26 H26 119.2
O2 C27 C24 120.4(5)
O2 C27 C28 119.8(5)
C24 C27 C28 119.8(5)
C27 C28 H28A 109.5
C27 C28 H28B 109.5
H28A C28 H28B 109.5
C27 C28 H28C 109.5
H28A C28 H28C 109.5
H28B C28 H28C 109.5

loop_
_geom_bond_atom_site_label_1
_geom_bond_atom_site_label_2
_geom_bond_distance
F1 C1 1.345(6)
F2 C3 1.335(5)
O1 C13 1.221(7)
C1 C2 1.382(7)
C1 C6 1.372(8)
C2 C3 1.385(7)
C2 H2A 0.9300
C3 C4 1.378(6)
C4 C5 1.407(6)
C4 C7 1.479(6)
C5 C6 1.386(6)
C5 H5A 0.9300
C6 H6A 0.9300
C7 C8 1.403(5)
C7 C12 1.399(6)
C8 C9 1.395(6)
C8 H8A 0.9300
C9 C10 1.387(6)
C9 H9A 0.9300
C10 C11 1.377(6)
C10 C13 1.497(6)
C11 C12 1.378(6)
C11 H11A 0.9300
C12 H12A 0.9300
C13 C14 1.476(9)
C14 H14A 0.9600
C14 H14B 0.9600
C14 H14C 0.9600
F3 C15 1.366(6)
F4 C17 1.347(5)
O2 C27 1.219(6)
C15 C20 1.375(7)
C15 C16 1.364(7)
C16 C17 1.359(7)
C16 H16 0.9300
C17 C18 1.402(6)
C18 C19 1.390(5)
C18 C21 1.486(5)
C19 C20 1.396(6)
C19 H19 0.9300
C20 H20 0.9300
C21 C26 1.384(5)
C21 C22 1.398(5)
C22 C23 1.383(6)
C22 H22 0.9300
C23 C24 1.394(6)
C23 H23 0.9300
C24 C25 1.396(6)
C24 C27 1.491(6)
C25 C26 1.377(6)
C25 H25 0.9300
C26 H26 0.9300
C27 C28 1.504(8)
C28 H28A 0.9600
C28 H28B 0.9600
C28 H28C 0.9600

loop_
_geom_hbond_atom_site_label_D
_geom_hbond_atom_site_label_H
_geom_hbond_atom_site_label_A
_geom_hbond_site_symmetry_A
_geom_hbond_distance_DH
_geom_hbond_distance_HA
_geom_hbond_distance_DA
_geom_hbond_angle_DHA
_geom_hbond_publ_flag
C12 H12A F2 1_565 0.93 2.46 3.369(6) 167 y
C22 H22 F4 1_545 0.93 2.40 3.318(6) 167 y

loop_
_cod_related_entry_id
_cod_related_entry_database
_cod_related_entry_code
1 ChemSpider 94378
